data_7128097
loop_
_publ_author_name
'Bi, Weiyang'
'Yang, Yunhui'
'Ye, Song'
'Wang, Congyang'

_publ_section_title
;
 Umpolung coupling of pyridine-2-carboxaldehydes and propargylic
 carbonates <i>via</i> N-heterocyclic carbene/palladium synergetic
 catalysis.
;
_journal_issue 36
_journal_name_full 'Chemical communications (Cambridge, England)'
_journal_page_first 4452
_journal_page_last 4455
_journal_paper_doi 10.1039/d1cc01311d
_journal_volume 57
_journal_year 2021
_chemical_formula_moiety 'C25 H19 N O'
_chemical_formula_sum 'C25 H19 N O'
_chemical_formula_weight 349.41
_space_group_crystal_system tetragonal
_space_group_IT_number 86
_space_group_name_Hall '-P 4bc'
_space_group_name_H-M_alt 'P 42/n :2'
_atom_sites_solution_hydrogens geom
_atom_sites_solution_primary dual
_audit_creation_date 2020-11-02
_audit_creation_method
;
Olex2 1.2
(compiled 2018.05.29 svn.r3508 for OlexSys, GUI svn.r5506)
;
_audit_update_record
;
2021-03-06 deposited with the CCDC.	2021-03-26 downloaded from the CCDC.
;
_cell_angle_alpha 90
_cell_angle_beta 90
_cell_angle_gamma 90
_cell_formula_units_Z 8
_cell_length_a 21.9496(3)
_cell_length_b 21.9496(3)
_cell_length_c 7.9389(2)
_cell_measurement_reflns_used 14083
_cell_measurement_temperature 170.00(10)
_cell_measurement_theta_max 29.8170
_cell_measurement_theta_min 2.1000
_cell_volume 3824.84(12)
_computing_cell_refinement 'CrysAlisPro 1.171.39.45i (Rigaku OD, 2018)'
_computing_data_collection 'CrysAlisPro 1.171.39.45i (Rigaku OD, 2018)'
_computing_data_reduction 'CrysAlisPro 1.171.39.45i (Rigaku OD, 2018)'
_computing_molecular_graphics 'Olex2 (Dolomanov et al., 2009)'
_computing_publication_material 'Olex2 (Dolomanov et al., 2009)'
_computing_structure_refinement 'ShelXL (Sheldrick, 2015)'
_computing_structure_solution 'ShelXT (Sheldrick, 2015)'
_diffrn_ambient_environment N~2~
_diffrn_ambient_temperature 170.00(10)
_diffrn_detector 'CCD plate'
_diffrn_measured_fraction_theta_full 0.999
_diffrn_measured_fraction_theta_max 0.903
_diffrn_measurement_details
;
List of Runs (angles in degrees, time in seconds):

  # Type    Start    End  Width  t~exp~   \w     \q     \k     \f   Frames
#--------------------------------------------------------------------------
  1  \w    -87.00 -61.00   0.50    5.00    --  -14.80  45.00  60.00   52
  2  \w    -14.00  74.00   0.50    5.00    --  -14.80  45.00  60.00  176
  3  \w   -103.00  -6.00   0.50    5.00    --  -14.80  45.00  30.00  194
  4  \w     24.00  68.00   0.50    5.00    --  -14.80  45.00  30.00   88
  5  \w     -6.00  74.00   0.50    5.00    --  -14.80  45.00 -19.01  160
;
_diffrn_measurement_device 'four-circle diffractometer'
_diffrn_measurement_device_type 'XtaLAB AFC10 (RCD3): fixed-chi single'
_diffrn_measurement_method '\w scans'
_diffrn_orient_matrix_type 'CrysAlisPro convention (1999,Acta A55,543-557)'
_diffrn_orient_matrix_UB_11 -0.0047342000
_diffrn_orient_matrix_UB_12 -0.0218691000
_diffrn_orient_matrix_UB_13 0.0645108000
_diffrn_orient_matrix_UB_21 0.0319067000
_diffrn_orient_matrix_UB_22 -0.0048397000
_diffrn_orient_matrix_UB_23 0.0054788000
_diffrn_orient_matrix_UB_31 0.0020523000
_diffrn_orient_matrix_UB_32 0.0232725000
_diffrn_orient_matrix_UB_33 0.0616048000
_diffrn_radiation_monochromator mirror
_diffrn_radiation_probe x-ray
_diffrn_radiation_type MoK\a
_diffrn_radiation_wavelength 0.71073
_diffrn_reflns_av_R_equivalents 0.0176
_diffrn_reflns_av_unetI/netI 0.0136
_diffrn_reflns_Laue_measured_fraction_full 0.999
_diffrn_reflns_Laue_measured_fraction_max 0.903
_diffrn_reflns_limit_h_max 31
_diffrn_reflns_limit_h_min -22
_diffrn_reflns_limit_k_max 22
_diffrn_reflns_limit_k_min -30
_diffrn_reflns_limit_l_max 10
_diffrn_reflns_limit_l_min -10
_diffrn_reflns_number 31950
_diffrn_reflns_point_group_measured_fraction_full 0.999
_diffrn_reflns_point_group_measured_fraction_max 0.903
_diffrn_reflns_theta_full 25.242
_diffrn_reflns_theta_max 30.643
_diffrn_reflns_theta_min 1.856
_diffrn_source 'Rotating-anode X-ray tube'
_diffrn_source_type 'Rigaku (Mo) X-ray Source'
_exptl_absorpt_coefficient_mu 0.074
_exptl_absorpt_correction_T_max 1.00000
_exptl_absorpt_correction_T_min 0.91526
_exptl_absorpt_correction_type multi-scan
_exptl_absorpt_process_details
;
CrysAlisPro 1.171.39.45i (Rigaku Oxford Diffraction, 2018)
Empirical absorption correction using spherical harmonics,
 implemented in SCALE3 ABSPACK scaling algorithm.
;
_exptl_crystal_colour colourless
_exptl_crystal_colour_primary colourless
_exptl_crystal_density_diffrn 1.214
_exptl_crystal_description block
_exptl_crystal_F_000 1472
_exptl_crystal_size_max 0.41
_exptl_crystal_size_mid 0.32
_exptl_crystal_size_min 0.28
_refine_diff_density_max 0.223
_refine_diff_density_min -0.165
_refine_diff_density_rms 0.030
_refine_ls_extinction_method none
_refine_ls_goodness_of_fit_ref 1.038
_refine_ls_hydrogen_treatment constr
_refine_ls_matrix_type full
_refine_ls_number_parameters 246
_refine_ls_number_reflns 5346
_refine_ls_number_restraints 0
_refine_ls_restrained_S_all 1.038
_refine_ls_R_factor_all 0.0533
_refine_ls_R_factor_gt 0.0438
_refine_ls_shift/su_max 0.001
_refine_ls_shift/su_mean 0.000
_refine_ls_structure_factor_coef Fsqd
_refine_ls_weighting_details 'w=1/[\s^2^(Fo^2^)+(0.0560P)^2^+0.7076P] where P=(Fo^2^+2Fc^2^)/3'
_refine_ls_weighting_scheme calc
_refine_ls_wR_factor_gt 0.1135
_refine_ls_wR_factor_ref 0.1189
_reflns_Friedel_coverage 0.000
_reflns_number_gt 4454
_reflns_number_total 5346
_reflns_threshold_expression 'I > 2\s(I)'
_cod_data_source_file d1cc01311d2.cif
_cod_data_source_block mx8850
_cod_depositor_comments 'Adding full bibliography for 7128097.cif.'
_cod_original_cell_volume 3824.84(14)
_cod_original_sg_symbol_H-M 'P 42/n'
_cod_database_code 7128097
_shelx_shelxl_version_number 2018/3
_chemical_oxdiff_formula CHNO
_shelx_space_group_comment
;
The symmetry employed for this shelxl refinement is uniquely defined
by the following loop, which should always be used as a source of
symmetry information in preference to the above space-group names.
They are only intended as comments.
;
_reflns_odcompleteness_completeness 99.92
_reflns_odcompleteness_iscentric 1
_reflns_odcompleteness_theta 27.42
_olex2_refinement_description
;
1. Fixed Uiso
 At 1.2 times of:
  All C(H) groups
 At 1.5 times of:
  All C(H,H,H) groups
2.a Aromatic/amide H refined with riding coordinates:
 C2(H2), C4(H4), C5(H5), C6(H6), C7(H7), C9(H9), C10(H10), C18(H18), C19(H19),
 C22(H22), C23(H23), C24(H24), C25(H25)
2.b Idealised Me refined as rotating group:
 C14(H14A,H14B,H14C), C15(H15A,H15B,H15C)
;
_olex2_submission_special_instructions 'No special instructions were received'
_oxdiff_exptl_absorpt_empirical_details
;
Empirical correction (ABSPACK) includes:
- Absorption correction using spherical harmonics
- Frame scaling
;
_oxdiff_exptl_absorpt_empirical_full_max 1.112
_oxdiff_exptl_absorpt_empirical_full_min 0.901

loop_
_space_group_symop_operation_xyz
'x, y, z'
'-x+1/2, -y+1/2, z'
'-y, x+1/2, z+1/2'
'y+1/2, -x, z+1/2'
'-x, -y, -z'
'x-1/2, y-1/2, -z'
'y, -x-1/2, -z-1/2'
'-y-1/2, x, -z-1/2'

loop_
_atom_site_label
_atom_site_type_symbol
_atom_site_fract_x
_atom_site_fract_y
_atom_site_fract_z
_atom_site_U_iso_or_equiv
_atom_site_adp_type
_atom_site_occupancy
_atom_site_site_symmetry_order
_atom_site_calc_flag
_atom_site_refinement_flags_posn
_atom_site_refinement_flags_adp
_atom_site_refinement_flags_occupancy
_atom_site_disorder_assembly
_atom_site_disorder_group
O1 O 0.41482(5) 0.67188(4) 0.68455(18) 0.0789(4) Uani 1 1 d . . . . .
N1 N 0.41832(4) 0.51931(4) 0.80708(11) 0.0386(2) Uani 1 1 d . . . . .
C1 C 0.29704(4) 0.47066(4) 0.42389(12) 0.03142(19) Uani 1 1 d . . . . .
C2 C 0.27147(4) 0.47861(4) 0.26761(12) 0.03123(19) Uani 1 1 d . . . . .
H2 H 0.252693 0.515397 0.241444 0.037 Uiso 1 1 calc R . . . .
C3 C 0.27329(4) 0.43165(4) 0.14598(12) 0.02928(18) Uani 1 1 d . . . . .
C4 C 0.24797(4) 0.43924(5) -0.01654(13) 0.0362(2) Uani 1 1 d . . . . .
H4 H 0.228519 0.475532 -0.044199 0.043 Uiso 1 1 calc R . . . .
C5 C 0.25189(5) 0.39373(5) -0.13292(14) 0.0431(2) Uani 1 1 d . . . . .
H5 H 0.235215 0.399132 -0.239569 0.052 Uiso 1 1 calc R . . . .
C6 C 0.28097(5) 0.33883(5) -0.09224(15) 0.0460(3) Uani 1 1 d . . . . .
H6 H 0.283756 0.308217 -0.172876 0.055 Uiso 1 1 calc R . . . .
C7 C 0.30514(5) 0.32966(5) 0.06301(15) 0.0408(2) Uani 1 1 d . . . . .
H7 H 0.323916 0.292770 0.088031 0.049 Uiso 1 1 calc R . . . .
C8 C 0.30197(4) 0.37579(4) 0.18704(12) 0.03115(19) Uani 1 1 d . . . . .
C9 C 0.32691(4) 0.36831(4) 0.35036(14) 0.0353(2) Uani 1 1 d . . . . .
H9 H 0.345268 0.331570 0.379101 0.042 Uiso 1 1 calc R . . . .
C10 C 0.32442(4) 0.41401(4) 0.46561(13) 0.0346(2) Uani 1 1 d . . . . .
H10 H 0.340745 0.408146 0.572494 0.042 Uiso 1 1 calc R . . . .
C11 C 0.30041(4) 0.52025(5) 0.54088(13) 0.0367(2) Uani 1 1 d . . . . .
C12 C 0.30928(4) 0.56055(5) 0.63826(14) 0.0390(2) Uani 1 1 d . . . . .
C13 C 0.32613(5) 0.61254(5) 0.74568(16) 0.0438(3) Uani 1 1 d . . . . .
C14 C 0.29226(7) 0.66954(6) 0.6861(2) 0.0665(4) Uani 1 1 d . . . . .
H14A H 0.301206 0.676741 0.569440 0.100 Uiso 1 1 calc GR . . . .
H14B H 0.305123 0.703974 0.751667 0.100 Uiso 1 1 calc GR . . . .
H14C H 0.249208 0.663676 0.699901 0.100 Uiso 1 1 calc GR . . . .
C15 C 0.31190(6) 0.60048(6) 0.93219(17) 0.0555(3) Uani 1 1 d . . . . .
H15A H 0.268631 0.596988 0.947039 0.083 Uiso 1 1 calc GR . . . .
H15B H 0.326967 0.633626 0.999183 0.083 Uiso 1 1 calc GR . . . .
H15C H 0.331194 0.563293 0.966890 0.083 Uiso 1 1 calc GR . . . .
C16 C 0.39544(5) 0.62216(5) 0.72121(16) 0.0472(3) Uani 1 1 d . . . . .
C17 C 0.43859(5) 0.56954(5) 0.73718(14) 0.0399(2) Uani 1 1 d . . . . .
C18 C 0.49827(6) 0.57591(6) 0.6737(2) 0.0591(3) Uani 1 1 d . . . . .
H18 H 0.511220 0.612668 0.627788 0.071 Uiso 1 1 calc R . . . .
C19 C 0.53619(6) 0.52761(7) 0.6810(2) 0.0674(4) Uani 1 1 d . . . . .
H19 H 0.575463 0.530787 0.637904 0.081 Uiso 1 1 calc R . . . .
C20 C 0.51668(5) 0.47257(6) 0.75321(15) 0.0461(3) Uani 1 1 d . . . . .
C21 C 0.45682(5) 0.47091(5) 0.81728(13) 0.0378(2) Uani 1 1 d . . . . .
C22 C 0.43562(6) 0.41700(6) 0.89294(18) 0.0543(3) Uani 1 1 d . . . . .
H22 H 0.396387 0.415413 0.936944 0.065 Uiso 1 1 calc R . . . .
C23 C 0.47236(7) 0.36713(6) 0.9020(2) 0.0624(4) Uani 1 1 d . . . . .
H23 H 0.457913 0.331784 0.952736 0.075 Uiso 1 1 calc R . . . .
C24 C 0.53132(7) 0.36816(6) 0.83642(19) 0.0609(4) Uani 1 1 d . . . . .
H24 H 0.555636 0.333530 0.842433 0.073 Uiso 1 1 calc R . . . .
C25 C 0.55312(6) 0.41956(7) 0.7640(2) 0.0617(4) Uani 1 1 d . . . . .
H25 H 0.592512 0.420028 0.720904 0.074 Uiso 1 1 calc R . . . .

loop_
_atom_site_aniso_label
_atom_site_aniso_U_11
_atom_site_aniso_U_22
_atom_site_aniso_U_33
_atom_site_aniso_U_23
_atom_site_aniso_U_13
_atom_site_aniso_U_12
O1 0.0653(6) 0.0379(5) 0.1336(11) 0.0114(5) -0.0137(6) -0.0197(4)
N1 0.0362(4) 0.0384(4) 0.0414(5) -0.0005(4) 0.0010(3) -0.0078(3)
C1 0.0238(4) 0.0341(4) 0.0363(5) -0.0001(4) 0.0035(3) -0.0036(3)
C2 0.0268(4) 0.0279(4) 0.0391(5) 0.0023(3) 0.0017(3) 0.0021(3)
C3 0.0247(4) 0.0293(4) 0.0338(4) 0.0034(3) 0.0037(3) -0.0015(3)
C4 0.0352(5) 0.0380(5) 0.0354(5) 0.0053(4) 0.0002(4) -0.0016(4)
C5 0.0399(5) 0.0552(6) 0.0341(5) -0.0020(4) 0.0023(4) -0.0067(5)
C6 0.0394(5) 0.0489(6) 0.0497(6) -0.0171(5) 0.0067(5) -0.0030(4)
C7 0.0346(5) 0.0322(5) 0.0557(7) -0.0063(4) 0.0041(4) 0.0019(4)
C8 0.0247(4) 0.0282(4) 0.0406(5) 0.0024(3) 0.0039(3) -0.0021(3)
C9 0.0299(4) 0.0294(4) 0.0466(6) 0.0090(4) -0.0011(4) 0.0007(3)
C10 0.0287(4) 0.0395(5) 0.0357(5) 0.0090(4) -0.0019(4) -0.0041(4)
C11 0.0293(4) 0.0404(5) 0.0403(5) -0.0010(4) 0.0010(4) -0.0043(4)
C12 0.0330(5) 0.0384(5) 0.0456(6) -0.0021(4) -0.0009(4) -0.0038(4)
C13 0.0436(6) 0.0340(5) 0.0537(6) -0.0079(4) -0.0037(5) -0.0025(4)
C14 0.0632(8) 0.0408(6) 0.0955(12) -0.0056(7) -0.0133(8) 0.0061(6)
C15 0.0564(7) 0.0557(7) 0.0543(7) -0.0180(6) 0.0053(6) -0.0004(6)
C16 0.0491(6) 0.0347(5) 0.0577(7) -0.0039(5) -0.0074(5) -0.0129(4)
C17 0.0378(5) 0.0387(5) 0.0433(6) -0.0043(4) -0.0033(4) -0.0135(4)
C18 0.0443(6) 0.0508(7) 0.0821(10) 0.0091(6) 0.0071(6) -0.0195(5)
C19 0.0350(6) 0.0688(9) 0.0985(12) 0.0085(8) 0.0152(7) -0.0110(6)
C20 0.0345(5) 0.0535(6) 0.0503(6) -0.0056(5) -0.0025(4) -0.0052(5)
C21 0.0366(5) 0.0420(5) 0.0349(5) -0.0027(4) -0.0041(4) -0.0068(4)
C22 0.0506(7) 0.0498(6) 0.0624(8) 0.0134(6) 0.0016(6) -0.0043(5)
C23 0.0694(9) 0.0475(7) 0.0703(9) 0.0117(6) -0.0157(7) -0.0028(6)
C24 0.0604(8) 0.0540(7) 0.0682(9) -0.0071(6) -0.0223(7) 0.0109(6)
C25 0.0437(6) 0.0693(9) 0.0721(9) -0.0091(7) -0.0055(6) 0.0090(6)

loop_
_atom_type_symbol
_atom_type_description
_atom_type_scat_dispersion_real
_atom_type_scat_dispersion_imag
_atom_type_scat_source
C C 0.0033 0.0016 'International Tables Vol C Tables 4.2.6.8 and 6.1.1.4'
H H 0.0000 0.0000 'International Tables Vol C Tables 4.2.6.8 and 6.1.1.4'
N N 0.0061 0.0033 'International Tables Vol C Tables 4.2.6.8 and 6.1.1.4'
O O 0.0106 0.0060 'International Tables Vol C Tables 4.2.6.8 and 6.1.1.4'

loop_
_geom_angle_atom_site_label_1
_geom_angle_atom_site_label_2
_geom_angle_atom_site_label_3
_geom_angle
_geom_angle_site_symmetry_1
_geom_angle_site_symmetry_3
_geom_angle_publ_flag
C17 N1 C21 118.08(9) . . ?
C2 C1 C10 119.67(9) . . ?
C2 C1 C11 120.69(9) . . ?
C10 C1 C11 119.48(9) . . ?
C1 C2 C3 120.89(8) . . ?
C2 C3 C4 121.75(8) . . ?
C2 C3 C8 119.13(8) . . ?
C4 C3 C8 119.11(9) . . ?
C5 C4 C3 120.46(9) . . ?
C4 C5 C6 120.18(10) . . ?
C7 C6 C5 120.99(10) . . ?
C6 C7 C8 120.47(10) . . ?
C3 C8 C9 118.85(8) . . ?
C7 C8 C3 118.78(9) . . ?
C7 C8 C9 122.36(9) . . ?
C10 C9 C8 121.01(9) . . ?
C9 C10 C1 120.41(9) . . ?
C12 C11 C1 173.51(10) . . ?
C11 C12 C13 173.30(11) . . ?
C12 C13 C14 109.44(10) . . ?
C12 C13 C15 111.95(10) . . ?
C12 C13 C16 106.27(9) . . ?
C14 C13 C15 109.87(11) . . ?
C14 C13 C16 109.09(10) . . ?
C15 C13 C16 110.14(10) . . ?
O1 C16 C13 119.99(11) . . ?
O1 C16 C17 119.64(11) . . ?
C17 C16 C13 120.33(9) . . ?
N1 C17 C16 117.96(10) . . ?
N1 C17 C18 123.33(11) . . ?
C18 C17 C16 118.69(10) . . ?
C19 C18 C17 118.68(11) . . ?
C18 C19 C20 120.36(11) . . ?
C19 C20 C21 116.99(11) . . ?
C19 C20 C25 124.06(12) . . ?
C21 C20 C25 118.94(12) . . ?
N1 C21 C20 122.53(10) . . ?
N1 C21 C22 118.50(10) . . ?
C22 C21 C20 118.97(11) . . ?
C23 C22 C21 120.20(12) . . ?
C22 C23 C24 121.12(13) . . ?
C25 C24 C23 119.99(12) . . ?
C24 C25 C20 120.76(13) . . ?

loop_
_geom_bond_atom_site_label_1
_geom_bond_atom_site_label_2
_geom_bond_distance
_geom_bond_site_symmetry_2
_geom_bond_publ_flag
O1 C16 1.2069(13) . ?
N1 C17 1.3120(13) . ?
N1 C21 1.3599(14) . ?
C1 C2 1.3729(13) . ?
C1 C10 1.4204(13) . ?
C1 C11 1.4327(13) . ?
C2 C3 1.4130(13) . ?
C3 C4 1.4147(13) . ?
C3 C8 1.4164(12) . ?
C4 C5 1.3634(15) . ?
C5 C6 1.4015(17) . ?
C6 C7 1.3568(17) . ?
C7 C8 1.4141(14) . ?
C8 C9 1.4169(14) . ?
C9 C10 1.3587(15) . ?
C11 C12 1.1907(14) . ?
C12 C13 1.4719(14) . ?
C13 C14 1.5303(17) . ?
C13 C15 1.5363(18) . ?
C13 C16 1.5482(16) . ?
C16 C17 1.4992(16) . ?
C17 C18 1.4104(16) . ?
C18 C19 1.349(2) . ?
C19 C20 1.4042(18) . ?
C20 C21 1.4094(15) . ?
C20 C25 1.4146(18) . ?
C21 C22 1.4062(15) . ?
C22 C23 1.3616(18) . ?
C23 C24 1.395(2) . ?
C24 C25 1.354(2) . ?
